data_1544135
loop_
_publ_author_name
'Li, Xiao-Qing'
'Wang, Bin'
'Ji, He-Yuan'
'Li, Yue-Sheng'

_publ_section_title
;
 Insights into the mechanism for ring-opening polymerization of lactide
 catalyzed by Zn(C6F5)2/organic superbase Lewis pairs
;
_journal_issue 21
_journal_name_full 'Catal. Sci. Technol.'
_journal_page_first 7763
_journal_paper_doi 10.1039/C6CY01587E
_journal_volume 6
_journal_year 2016
_chemical_formula_sum 'C26 H20 F10 N4 Zn'
_chemical_formula_weight 643.83
_chemical_name_systematic
; 
 ? 
;
_space_group_IT_number 13
_symmetry_cell_setting monoclinic
_symmetry_space_group_name_Hall '-P 2yc'
_symmetry_space_group_name_H-M 'P 1 2/c 1'
_atom_sites_solution_hydrogens geom
_atom_sites_solution_primary direct
_atom_sites_solution_secondary difmap
_audit_creation_method SHELXL-97
_audit_update_record
;
2016-07-21 deposited with the CCDC.
2016-09-13 downloaded from the CCDC.
;
_cell_angle_alpha 90.00
_cell_angle_beta 125.106(5)
_cell_angle_gamma 90.00
_cell_formula_units_Z 2
_cell_length_a 12.2298(13)
_cell_length_b 7.6667(8)
_cell_length_c 17.9898(14)
_cell_measurement_reflns_used 2705
_cell_measurement_temperature 185(2)
_cell_measurement_theta_max 24.461
_cell_measurement_theta_min 2.306
_cell_volume 1379.9(2)
_computing_structure_refinement 'SHELXL-97 (Sheldrick, 1997)'
_computing_structure_solution 'SHELXS-97 (Sheldrick, 1990)'
_diffrn_ambient_temperature 185(2)
_diffrn_measured_fraction_theta_full 0.998
_diffrn_measured_fraction_theta_max 0.998
_diffrn_measurement_device_type 'Bruker Smart Apex CCD area detector'
_diffrn_radiation_monochromator graphite
_diffrn_radiation_source 'fine-focus sealed tube'
_diffrn_radiation_type MoK\a
_diffrn_radiation_wavelength 0.71073
_diffrn_reflns_av_R_equivalents 0.0272
_diffrn_reflns_av_sigmaI/netI 0.0311
_diffrn_reflns_limit_h_max 13
_diffrn_reflns_limit_h_min -15
_diffrn_reflns_limit_k_max 9
_diffrn_reflns_limit_k_min -5
_diffrn_reflns_limit_l_max 22
_diffrn_reflns_limit_l_min -22
_diffrn_reflns_number 8307
_diffrn_reflns_theta_full 26.02
_diffrn_reflns_theta_max 26.02
_diffrn_reflns_theta_min 2.04
_exptl_absorpt_coefficient_mu 0.980
_exptl_absorpt_correction_T_max 0.8669
_exptl_absorpt_correction_T_min 0.7253
_exptl_absorpt_correction_type multi-scan
_exptl_absorpt_process_details SADABS
_exptl_crystal_colour colourless
_exptl_crystal_density_diffrn 1.550
_exptl_crystal_density_method 'not measured'
_exptl_crystal_description block
_exptl_crystal_F_000 648
_exptl_crystal_size_max 0.35
_exptl_crystal_size_mid 0.27
_exptl_crystal_size_min 0.15
_refine_diff_density_max 0.413
_refine_diff_density_min -0.224
_refine_diff_density_rms 0.057
_refine_ls_extinction_method none
_refine_ls_goodness_of_fit_ref 1.057
_refine_ls_hydrogen_treatment constr
_refine_ls_matrix_type full
_refine_ls_number_parameters 188
_refine_ls_number_reflns 2726
_refine_ls_number_restraints 0
_refine_ls_restrained_S_all 1.057
_refine_ls_R_factor_all 0.0459
_refine_ls_R_factor_gt 0.0372
_refine_ls_shift/su_max 0.000
_refine_ls_shift/su_mean 0.000
_refine_ls_structure_factor_coef Fsqd
_refine_ls_weighting_details 'calc w=1/[\s^2^(Fo^2^)+(0.0414P)^2^+0.5031P] where P=(Fo^2^+2Fc^2^)/3'
_refine_ls_weighting_scheme calc
_refine_ls_wR_factor_gt 0.0854
_refine_ls_wR_factor_ref 0.0900
_reflns_number_gt 2298
_reflns_number_total 2726
_reflns_threshold_expression >2sigma(I)
_cod_data_source_file c6cy01587e2.cif
_cod_data_source_block binw2
_cod_depositor_comments 'Adding full bibliography for 1544135.cif.'
_cod_original_sg_symbol_H-M P2/C
_cod_database_code 1544135

loop_
_symmetry_equiv_pos_as_xyz
'x, y, z'
'-x, y, -z+1/2'
'-x, -y, -z'
'x, -y, z-1/2'

loop_
_atom_site_label
_atom_site_type_symbol
_atom_site_fract_x
_atom_site_fract_y
_atom_site_fract_z
_atom_site_U_iso_or_equiv
_atom_site_adp_type
_atom_site_occupancy
_atom_site_symmetry_multiplicity
_atom_site_calc_flag
_atom_site_refinement_flags
Zn1 Zn 0.0000 0.42629(5) 0.2500 0.03502(14) Uani 1 2 d S
F1 F 0.20740(14) 0.6580(2) 0.24425(10) 0.0574(4) Uani 1 1 d .
F2 F 0.19626(16) 0.8364(2) 0.11172(12) 0.0662(5) Uani 1 1 d .
F3 F -0.03129(18) 0.8382(2) -0.05944(11) 0.0631(5) Uani 1 1 d .
F4 F -0.24837(16) 0.6556(3) -0.09669(9) 0.0666(5) Uani 1 1 d .
F5 F -0.23782(14) 0.4714(2) 0.03328(10) 0.0547(4) Uani 1 1 d .
N1 N 0.15082(19) 0.2416(3) 0.29906(13) 0.0379(5) Uani 1 1 d .
N2 N 0.4503(2) -0.1385(3) 0.40305(14) 0.0446(5) Uani 1 1 d .
C1 C -0.0145(2) 0.5572(3) 0.14564(14) 0.0332(5) Uani 1 1 d .
C2 C 0.0907(2) 0.6539(3) 0.15978(15) 0.0378(5) Uani 1 1 d .
C3 C 0.0882(3) 0.7476(3) 0.09339(18) 0.0421(6) Uani 1 1 d .
C4 C -0.0264(3) 0.7481(3) 0.00695(17) 0.0426(6) Uani 1 1 d .
C5 C -0.1349(2) 0.6561(3) -0.01148(15) 0.0416(6) Uani 1 1 d .
C6 C -0.1263(2) 0.5627(3) 0.05739(15) 0.0367(5) Uani 1 1 d .
C13 C 0.2396(2) 0.2370(3) 0.27785(15) 0.0399(6) Uani 1 1 d .
H13A H 0.2335 0.3248 0.2384 0.048 Uiso 1 1 calc R
C14 C 0.3378(3) 0.1149(4) 0.30914(16) 0.0433(6) Uani 1 1 d .
H14A H 0.3972 0.1199 0.2912 0.052 Uiso 1 1 calc R
C15 C 0.3518(2) -0.0189(3) 0.36800(15) 0.0371(5) Uani 1 1 d .
C16 C 0.2569(2) -0.0158(3) 0.38845(16) 0.0422(6) Uani 1 1 d .
H16A H 0.2584 -0.1034 0.4264 0.051 Uiso 1 1 calc R
C17 C 0.1627(3) 0.1125(3) 0.35398(18) 0.0451(6) Uani 1 1 d .
H17A H 0.1009 0.1107 0.3699 0.054 Uiso 1 1 calc R
C23 C 0.5376(3) -0.1487(5) 0.3734(2) 0.0724(10) Uani 1 1 d .
H23A H 0.5787 -0.0346 0.3807 0.109 Uiso 1 1 calc R
H23B H 0.4856 -0.1830 0.3093 0.109 Uiso 1 1 calc R
H23C H 0.6075 -0.2355 0.4100 0.109 Uiso 1 1 calc R
C24 C 0.4527(3) -0.2872(4) 0.45467(18) 0.0533(7) Uani 1 1 d .
H24A H 0.4396 -0.2462 0.5006 0.080 Uiso 1 1 calc R
H24B H 0.5391 -0.3466 0.4846 0.080 Uiso 1 1 calc R
H24C H 0.3809 -0.3685 0.4134 0.080 Uiso 1 1 calc R

loop_
_atom_site_aniso_label
_atom_site_aniso_U_11
_atom_site_aniso_U_22
_atom_site_aniso_U_33
_atom_site_aniso_U_23
_atom_site_aniso_U_13
_atom_site_aniso_U_12
Zn1 0.0375(2) 0.0359(2) 0.0313(2) 0.000 0.01961(17) 0.000
F1 0.0417(8) 0.0544(10) 0.0482(9) -0.0007(7) 0.0096(7) -0.0123(7)
F2 0.0570(10) 0.0605(11) 0.0915(13) 0.0070(9) 0.0487(10) -0.0121(9)
F3 0.0925(13) 0.0596(11) 0.0614(10) 0.0149(8) 0.0583(10) 0.0050(9)
F4 0.0595(10) 0.0868(13) 0.0326(8) 0.0091(8) 0.0143(7) 0.0024(9)
F5 0.0335(8) 0.0727(11) 0.0479(8) 0.0025(8) 0.0176(7) -0.0118(7)
N1 0.0423(11) 0.0378(11) 0.0375(10) 0.0034(9) 0.0252(9) 0.0052(9)
N2 0.0393(12) 0.0497(13) 0.0433(12) 0.0081(10) 0.0228(10) 0.0106(10)
C1 0.0368(12) 0.0326(13) 0.0311(11) -0.0018(9) 0.0201(10) 0.0002(10)
C2 0.0367(13) 0.0332(13) 0.0370(12) -0.0027(10) 0.0175(11) 0.0003(11)
C3 0.0449(14) 0.0334(13) 0.0587(16) -0.0016(12) 0.0361(13) -0.0027(11)
C4 0.0598(16) 0.0382(14) 0.0440(13) 0.0073(11) 0.0382(13) 0.0083(12)
C5 0.0437(14) 0.0469(15) 0.0306(12) 0.0019(11) 0.0193(11) 0.0067(12)
C6 0.0350(12) 0.0385(14) 0.0381(12) -0.0014(10) 0.0219(10) -0.0005(11)
C13 0.0486(14) 0.0423(14) 0.0330(12) 0.0056(10) 0.0259(11) 0.0055(12)
C14 0.0443(14) 0.0552(17) 0.0394(13) 0.0065(11) 0.0294(11) 0.0065(12)
C15 0.0370(13) 0.0395(14) 0.0304(11) -0.0018(10) 0.0169(10) 0.0002(11)
C16 0.0463(14) 0.0420(14) 0.0440(13) 0.0107(11) 0.0293(12) 0.0049(12)
C17 0.0479(15) 0.0463(16) 0.0543(15) 0.0089(12) 0.0371(13) 0.0034(12)
C23 0.070(2) 0.089(3) 0.074(2) 0.0254(19) 0.0507(19) 0.0360(19)
C24 0.0505(16) 0.0459(16) 0.0503(15) 0.0122(13) 0.0213(13) 0.0117(13)

loop_
_atom_type_symbol
_atom_type_description
_atom_type_scat_dispersion_real
_atom_type_scat_dispersion_imag
_atom_type_scat_source
C C 0.0033 0.0016 'International Tables Vol C Tables 4.2.6.8 and 6.1.1.4'
H H 0.0000 0.0000 'International Tables Vol C Tables 4.2.6.8 and 6.1.1.4'
F F 0.0171 0.0103 'International Tables Vol C Tables 4.2.6.8 and 6.1.1.4'
N N 0.0061 0.0033 'International Tables Vol C Tables 4.2.6.8 and 6.1.1.4'
Zn Zn 0.2839 1.4301 'International Tables Vol C Tables 4.2.6.8 and 6.1.1.4'

loop_
_geom_angle_atom_site_label_1
_geom_angle_atom_site_label_2
_geom_angle_atom_site_label_3
_geom_angle
_geom_angle_site_symmetry_1
_geom_angle_site_symmetry_3
C1 Zn1 C1 121.21(12) 2 .
C1 Zn1 N1 108.17(8) 2 2
C1 Zn1 N1 110.94(8) . 2
C1 Zn1 N1 110.94(8) 2 .
C1 Zn1 N1 108.17(8) . .
N1 Zn1 N1 94.03(11) 2 .
C13 N1 C17 115.2(2) . .
C13 N1 Zn1 124.24(16) . .
C17 N1 Zn1 120.50(16) . .
C15 N2 C23 121.0(2) . .
C15 N2 C24 121.0(2) . .
C23 N2 C24 116.4(2) . .
C2 C1 C6 113.5(2) . .
C2 C1 Zn1 121.10(16) . .
C6 C1 Zn1 125.35(17) . .
F1 C2 C1 119.2(2) . .
F1 C2 C3 116.2(2) . .
C1 C2 C3 124.6(2) . .
F2 C3 C4 119.7(2) . .
F2 C3 C2 121.4(2) . .
C4 C3 C2 118.9(2) . .
F3 C4 C5 120.4(2) . .
F3 C4 C3 120.1(2) . .
C5 C4 C3 119.4(2) . .
F4 C5 C4 119.8(2) . .
F4 C5 C6 120.9(2) . .
C4 C5 C6 119.2(2) . .
F5 C6 C1 120.0(2) . .
F5 C6 C5 115.8(2) . .
C1 C6 C5 124.3(2) . .
N1 C13 C14 124.4(2) . .
N1 C13 H13A 117.8 . .
C14 C13 H13A 117.8 . .
C13 C14 C15 120.4(2) . .
C13 C14 H14A 119.8 . .
C15 C14 H14A 119.8 . .
N2 C15 C16 122.6(2) . .
N2 C15 C14 122.4(2) . .
C16 C15 C14 115.0(2) . .
C17 C16 C15 120.1(2) . .
C17 C16 H16A 119.9 . .
C15 C16 H16A 119.9 . .
N1 C17 C16 124.8(2) . .
N1 C17 H17A 117.6 . .
C16 C17 H17A 117.6 . .
N2 C23 H23A 109.5 . .
N2 C23 H23B 109.5 . .
H23A C23 H23B 109.5 . .
N2 C23 H23C 109.5 . .
H23A C23 H23C 109.5 . .
H23B C23 H23C 109.5 . .
N2 C24 H24A 109.5 . .
N2 C24 H24B 109.5 . .
H24A C24 H24B 109.5 . .
N2 C24 H24C 109.5 . .
H24A C24 H24C 109.5 . .
H24B C24 H24C 109.5 . .

loop_
_geom_bond_atom_site_label_1
_geom_bond_atom_site_label_2
_geom_bond_distance
_geom_bond_site_symmetry_2
Zn1 C1 2.044(2) 2
Zn1 C1 2.044(2) .
Zn1 N1 2.077(2) 2
Zn1 N1 2.0770(19) .
F1 C2 1.361(3) .
F2 C3 1.348(3) .
F3 C4 1.351(3) .
F4 C5 1.352(3) .
F5 C6 1.363(3) .
N1 C13 1.342(3) .
N1 C17 1.346(3) .
N2 C15 1.348(3) .
N2 C23 1.444(4) .
N2 C24 1.460(3) .
C1 C2 1.376(3) .
C1 C6 1.377(3) .
C2 C3 1.379(3) .
C3 C4 1.369(4) .
C4 C5 1.365(4) .
C5 C6 1.382(3) .
C13 C14 1.364(3) .
C13 H13A 0.9500 .
C14 C15 1.412(3) .
C14 H14A 0.9500 .
C15 C16 1.405(3) .
C16 C17 1.364(4) .
C16 H16A 0.9500 .
C17 H17A 0.9500 .
C23 H23A 0.9800 .
C23 H23B 0.9800 .
C23 H23C 0.9800 .
C24 H24A 0.9800 .
C24 H24B 0.9800 .
C24 H24C 0.9800 .

loop_
_geom_torsion_atom_site_label_1
_geom_torsion_atom_site_label_2
_geom_torsion_atom_site_label_3
_geom_torsion_atom_site_label_4
_geom_torsion
_geom_torsion_site_symmetry_1
C1 Zn1 N1 C13 -122.55(19) 2
C1 Zn1 N1 C13 12.6(2) .
N1 Zn1 N1 C13 126.2(2) 2
C1 Zn1 N1 C17 59.3(2) 2
C1 Zn1 N1 C17 -165.47(19) .
N1 Zn1 N1 C17 -51.88(17) 2
C1 Zn1 C1 C2 67.51(18) 2
N1 Zn1 C1 C2 -164.01(18) 2
N1 Zn1 C1 C2 -62.2(2) .
C1 Zn1 C1 C6 -110.9(2) 2
N1 Zn1 C1 C6 17.6(2) 2
N1 Zn1 C1 C6 119.4(2) .
C6 C1 C2 F1 -179.6(2) .
Zn1 C1 C2 F1 1.9(3) .
C6 C1 C2 C3 -0.5(3) .
Zn1 C1 C2 C3 -179.09(19) .
F1 C2 C3 F2 0.6(3) .
C1 C2 C3 F2 -178.5(2) .
F1 C2 C3 C4 179.8(2) .
C1 C2 C3 C4 0.8(4) .
F2 C3 C4 F3 -0.5(4) .
C2 C3 C4 F3 -179.7(2) .
F2 C3 C4 C5 179.1(2) .
C2 C3 C4 C5 -0.1(4) .
F3 C4 C5 F4 -0.3(4) .
C3 C4 C5 F4 -179.9(2) .
F3 C4 C5 C6 178.9(2) .
C3 C4 C5 C6 -0.7(4) .
C2 C1 C6 F5 179.3(2) .
Zn1 C1 C6 F5 -2.2(3) .
C2 C1 C6 C5 -0.3(4) .
Zn1 C1 C6 C5 178.14(19) .
F4 C5 C6 F5 0.5(3) .
C4 C5 C6 F5 -178.7(2) .
F4 C5 C6 C1 -179.9(2) .
C4 C5 C6 C1 1.0(4) .
C17 N1 C13 C14 -1.1(4) .
Zn1 N1 C13 C14 -179.27(19) .
N1 C13 C14 C15 0.0(4) .
C23 N2 C15 C16 173.6(3) .
C24 N2 C15 C16 8.6(4) .
C23 N2 C15 C14 -7.6(4) .
C24 N2 C15 C14 -172.5(2) .
C13 C14 C15 N2 -177.6(2) .
C13 C14 C15 C16 1.3(4) .
N2 C15 C16 C17 177.3(2) .
C14 C15 C16 C17 -1.6(4) .
C13 N1 C17 C16 0.7(4) .
Zn1 N1 C17 C16 179.0(2) .
C15 C16 C17 N1 0.6(4) .
